data_2203151
loop_
_publ_author_name
'Beheshti, Azizolla'
'Brooks, Neil R.'
'Clegg, William'
'Khorrmdin, Rahman'

_publ_section_title
;
 Tris(tetraethylammonium)
 tris(\m~3~-sulfido)bis[bromocopper(I)][dibromocopper(I)]oxomolybdate(VI)
 acetone solvate
;
_journal_issue 2
_journal_name_full 'Acta Crystallographica Section E'
_journal_page_first m231
_journal_page_last m233
_journal_paper_doi 10.1107/S1600536804001722
_journal_volume 60
_journal_year 2004
_chemical_formula_moiety '3 C8 H20 N +,Br3.42 Cl0.58 Cu3 Mo O S3 3-, C3 H6 O'
_chemical_formula_sum 'C27 H66 Br3.42 Cl0.58 Cu3 Mo N3 O2 S3'
_chemical_formula_weight 1141.42
_chemical_name_systematic
;
 ?
;
_space_group_IT_number 14
_symmetry_cell_setting monoclinic
_symmetry_space_group_name_Hall '-P 2yn'
_symmetry_space_group_name_H-M 'P 1 21/n 1'
_atom_sites_solution_hydrogens geom
_atom_sites_solution_primary direct
_atom_sites_solution_secondary difmap
_audit_creation_method SHELXL-97
_cell_angle_alpha 90.00
_cell_angle_beta 93.224(9)
_cell_angle_gamma 90.00
_cell_formula_units_Z 4
_cell_length_a 14.2654(10)
_cell_length_b 17.8039(18)
_cell_length_c 17.288(2)
_cell_measurement_reflns_used 6309
_cell_measurement_temperature 150(2)
_cell_measurement_theta_max 23.4
_cell_measurement_theta_min 2.5
_cell_volume 4383.9(7)
_computing_cell_refinement 'EvalCCD (Duisenberg et al., 2003)'
_computing_data_collection 'COLLECT (Nonius, 1998)'
_computing_data_reduction 'EvalCCD and ROTWIN (Pink & Young, 2000)'
_computing_molecular_graphics SHELXTL
_computing_publication_material 'SHELXTL and local programs'
_computing_structure_refinement SHELXTL
_computing_structure_solution 'SHELXTL (Sheldrick, 2001)'
_diffrn_ambient_temperature 150(2)
_diffrn_measured_fraction_theta_full 0.973
_diffrn_measured_fraction_theta_max 0.973
_diffrn_measurement_device_type 'Nonius KappaCCD diffractometer'
_diffrn_measurement_method '\f and \w scans'
_diffrn_radiation_monochromator graphite
_diffrn_radiation_source 'sealed tube'
_diffrn_radiation_type MoK\a
_diffrn_radiation_wavelength 0.71073
_diffrn_reflns_av_R_equivalents 0.0000
_diffrn_reflns_av_sigmaI/netI 0.0455
_diffrn_reflns_limit_h_max 15
_diffrn_reflns_limit_h_min -15
_diffrn_reflns_limit_k_max 19
_diffrn_reflns_limit_k_min -19
_diffrn_reflns_limit_l_max 19
_diffrn_reflns_limit_l_min -19
_diffrn_reflns_number 6309
_diffrn_reflns_theta_full 23.39
_diffrn_reflns_theta_max 23.39
_diffrn_reflns_theta_min 3.92
_diffrn_standards_number 0
_exptl_absorpt_coefficient_mu 5.037
_exptl_absorpt_correction_T_max 0.601
_exptl_absorpt_correction_T_min 0.297
_exptl_absorpt_correction_type multi-scan
_exptl_absorpt_process_details '(SADABS; Sheldrick, 2002)'
_exptl_crystal_colour red
_exptl_crystal_density_diffrn 1.729
_exptl_crystal_density_method 'not measured'
_exptl_crystal_description block
_exptl_crystal_F_000 2286
_exptl_crystal_size_max 0.30
_exptl_crystal_size_mid 0.16
_exptl_crystal_size_min 0.10
_refine_diff_density_max 1.061
_refine_diff_density_min -0.971
_refine_ls_extinction_method none
_refine_ls_goodness_of_fit_ref 1.084
_refine_ls_hydrogen_treatment constr
_refine_ls_matrix_type full
_refine_ls_number_parameters 468
_refine_ls_number_reflns 6309
_refine_ls_number_restraints 752
_refine_ls_restrained_S_all 1.037
_refine_ls_R_factor_all 0.0741
_refine_ls_R_factor_gt 0.0528
_refine_ls_shift/su_max 0.001
_refine_ls_shift/su_mean 0.000
_refine_ls_structure_factor_coef Fsqd
_refine_ls_weighting_details 'w = 1/[\s^2^(Fo^2^)+(0.0173P)^2^+40P] where P = (Fo^2^+2Fc^2^)/3'
_refine_ls_weighting_scheme calc
_refine_ls_wR_factor_gt 0.1179
_refine_ls_wR_factor_ref 0.1277
_reflns_number_gt 5046
_reflns_number_total 6309
_reflns_threshold_expression I>2\s(I)
_cod_data_source_file bt6401.cif
_cod_data_source_block I
_cod_original_sg_symbol_H-M 'P 21/n'
_cod_database_code 2203151
_cod_database_fobs_code 2203151

loop_
_symmetry_equiv_pos_as_xyz
'x, y, z'
'-x+1/2, y+1/2, -z+1/2'
'-x, -y, -z'
'x-1/2, -y-1/2, z-1/2'

loop_
_atom_site_label
_atom_site_fract_x
_atom_site_fract_y
_atom_site_fract_z
_atom_site_U_iso_or_equiv
_atom_site_adp_type
_atom_site_calc_flag
_atom_site_refinement_flags
_atom_site_occupancy
_atom_site_disorder_assembly
_atom_site_disorder_group
_atom_site_type_symbol
Mo 0.21886(6) 0.68499(5) 0.78758(5) 0.0277(2) Uani d . 1 A . Mo
O 0.2100(6) 0.6652(5) 0.6908(4) 0.052(2) Uani d . 1 . . O
Cu1 0.34189(8) 0.76408(7) 0.87693(7) 0.0318(3) Uani d . 1 . . Cu
Cu2 0.23616(9) 0.59077(7) 0.90590(8) 0.0375(3) Uani d . 1 . . Cu
Cu3 0.11067(8) 0.75726(6) 0.88586(7) 0.0274(3) Uani d . 1 . . Cu
Cl1 0.47583(8) 0.82906(7) 0.91841(6) 0.0345(5) Uani d P 0.151(9) A 1 Cl
Cl2 0.26627(10) 0.49263(7) 0.98852(9) 0.0481(6) Uani d P 0.304(9) A 1 Cl
Cl3 -0.02376(8) 0.82744(7) 0.90931(6) 0.0364(5) Uani d P 0.130(9) A 1 Cl
Br1 0.47583(8) 0.82906(7) 0.91841(6) 0.0345(5) Uani d P 0.849(9) A 2 Br
Br2 0.26627(10) 0.49263(7) 0.98852(9) 0.0481(6) Uani d P 0.696(9) A 2 Br
Br3 -0.02376(8) 0.82744(7) 0.90931(6) 0.0364(5) Uani d P 0.870(9) A 2 Br
Br4 0.21957(7) 0.75352(6) 1.01180(6) 0.0405(3) Uani d . 1 A . Br
S1 0.35521(18) 0.64151(14) 0.84447(17) 0.0369(6) Uani d . 1 A . S
S2 0.09934(17) 0.63274(14) 0.85108(16) 0.0324(6) Uani d . 1 A . S
S3 0.21623(17) 0.81092(13) 0.80573(13) 0.0270(5) Uani d . 1 A . S
N1 0.0519(8) 0.3405(6) 0.8692(7) 0.030(2) Uani d PD 0.635(11) B 1 N
C1 0.1168(10) 0.3990(8) 0.8378(9) 0.041(4) Uani d PDU 0.635(11) B 1 C
H1A 0.1318 0.4361 0.8785 0.062 Uiso calc PR 0.635(11) B 1 H
H1B 0.1757 0.3745 0.8255 0.062 Uiso calc PR 0.635(11) B 1 H
C2 0.078(3) 0.4395(17) 0.7669(16) 0.066(10) Uani d PDU 0.635(11) B 1 C
H2A 0.1244 0.4757 0.7501 0.099 Uiso calc PR 0.635(11) B 1 H
H2B 0.0204 0.4660 0.7790 0.099 Uiso calc PR 0.635(11) B 1 H
H2C 0.0638 0.4031 0.7253 0.099 Uiso calc PR 0.635(11) B 1 H
C3 -0.0444(9) 0.3735(9) 0.8783(12) 0.063(6) Uani d PDU 0.635(11) B 1 C
H3A -0.0720 0.3871 0.8271 0.095 Uiso calc PR 0.635(11) B 1 H
H3B -0.0845 0.3350 0.8999 0.095 Uiso calc PR 0.635(11) B 1 H
C4 -0.0440(19) 0.4420(13) 0.9300(17) 0.104(10) Uani d PDU 0.635(11) B 1 C
H4A -0.1085 0.4595 0.9347 0.156 Uiso calc PR 0.635(11) B 1 H
H4B -0.0068 0.4819 0.9075 0.156 Uiso calc PR 0.635(11) B 1 H
H4C -0.0163 0.4290 0.9815 0.156 Uiso calc PR 0.635(11) B 1 H
C5 0.0452(12) 0.2746(7) 0.8142(8) 0.041(4) Uani d PDU 0.635(11) B 1 C
H5A 0.0126 0.2914 0.7658 0.061 Uiso calc PR 0.635(11) B 1 H
H5B 0.1090 0.2603 0.8019 0.061 Uiso calc PR 0.635(11) B 1 H
C6 -0.0040(19) 0.2055(10) 0.8414(14) 0.059(7) Uani d PDU 0.635(11) B 1 C
H6A -0.0044 0.1670 0.8009 0.089 Uiso calc PR 0.635(11) B 1 H
H6B -0.0687 0.2182 0.8525 0.089 Uiso calc PR 0.635(11) B 1 H
H6C 0.0292 0.1863 0.8885 0.089 Uiso calc PR 0.635(11) B 1 H
C7 0.0926(12) 0.3160(9) 0.9482(7) 0.047(4) Uani d PDU 0.635(11) B 1 C
H7A 0.1036 0.3610 0.9801 0.070 Uiso calc PR 0.635(11) B 1 H
H7B 0.0455 0.2855 0.9729 0.070 Uiso calc PR 0.635(11) B 1 H
C8 0.183(2) 0.272(3) 0.9485(19) 0.082(10) Uani d PDU 0.635(11) B 1 C
H8A 0.2031 0.2588 1.0019 0.122 Uiso calc PR 0.635(11) B 1 H
H8B 0.2314 0.3020 0.9255 0.122 Uiso calc PR 0.635(11) B 1 H
H8C 0.1725 0.2256 0.9183 0.122 Uiso calc PR 0.635(11) B 1 H
N1' 0.0535(13) 0.3249(10) 0.8750(11) 0.030(2) Uani d PD 0.365(11) B 2 N
C1' 0.0368(19) 0.3574(14) 0.7945(12) 0.046(7) Uiso d PDU 0.365(11) B 2 C
H1'1 0.0561 0.3199 0.7570 0.069 Uiso calc PR 0.365(11) B 2 H
H1'2 -0.0309 0.3654 0.7850 0.069 Uiso calc PR 0.365(11) B 2 H
C2' 0.086(4) 0.430(3) 0.779(3) 0.048(13) Uiso d PDU 0.365(11) B 2 C
H2'1 0.0712 0.4453 0.7249 0.072 Uiso calc PR 0.365(11) B 2 H
H2'2 0.1541 0.4228 0.7868 0.072 Uiso calc PR 0.365(11) B 2 H
H2'3 0.0654 0.4689 0.8139 0.072 Uiso calc PR 0.365(11) B 2 H
C3' 0.0246(17) 0.3805(14) 0.9358(14) 0.047(7) Uiso d PDU 0.365(11) B 2 C
H3'1 0.0292 0.3558 0.9865 0.070 Uiso calc PR 0.365(11) B 2 H
H3'2 0.0692 0.4225 0.9376 0.070 Uiso calc PR 0.365(11) B 2 H
C4' -0.073(2) 0.411(2) 0.922(3) 0.072(13) Uiso d PDU 0.365(11) B 2 C
H4'1 -0.0875 0.4445 0.9653 0.108 Uiso calc PR 0.365(11) B 2 H
H4'2 -0.1182 0.3700 0.9186 0.108 Uiso calc PR 0.365(11) B 2 H
H4'3 -0.0770 0.4402 0.8737 0.108 Uiso calc PR 0.365(11) B 2 H
C5' -0.0039(16) 0.2541(12) 0.8841(16) 0.045(7) Uiso d PDU 0.365(11) B 2 C
H5'1 -0.0039 0.2423 0.9394 0.067 Uiso calc PR 0.365(11) B 2 H
H5'2 -0.0689 0.2651 0.8663 0.067 Uiso calc PR 0.365(11) B 2 H
C6' 0.027(3) 0.1853(16) 0.842(3) 0.057(14) Uiso d PDU 0.365(11) B 2 C
H6'1 -0.0151 0.1434 0.8529 0.086 Uiso calc PR 0.365(11) B 2 H
H6'2 0.0912 0.1724 0.8605 0.086 Uiso calc PR 0.365(11) B 2 H
H6'3 0.0247 0.1951 0.7865 0.086 Uiso calc PR 0.365(11) B 2 H
C7' 0.1567(13) 0.3065(15) 0.8872(15) 0.045(8) Uiso d PDU 0.365(11) B 2 C
H7'1 0.1728 0.2714 0.8463 0.067 Uiso calc PR 0.365(11) B 2 H
H7'2 0.1921 0.3528 0.8793 0.067 Uiso calc PR 0.365(11) B 2 H
C8' 0.191(4) 0.274(5) 0.963(2) 0.072(16) Uiso d PDU 0.365(11) B 2 C
H8'1 0.2589 0.2644 0.9628 0.107 Uiso calc PR 0.365(11) B 2 H
H8'2 0.1586 0.2261 0.9718 0.107 Uiso calc PR 0.365(11) B 2 H
H8'3 0.1787 0.3087 1.0051 0.107 Uiso calc PR 0.365(11) B 2 H
N11 0.2396(6) 0.5048(5) 0.5001(5) 0.0208(19) Uani d PD 0.758(10) C 1 N
C11 0.1787(8) 0.4538(6) 0.4476(6) 0.026(3) Uani d PDU 0.758(10) C 1 C
H11A 0.2154 0.4095 0.4348 0.039 Uiso calc PR 0.758(10) C 1 H
H11B 0.1252 0.4367 0.4761 0.039 Uiso calc PR 0.758(10) C 1 H
C12 0.1421(10) 0.4907(9) 0.3733(7) 0.038(4) Uani d PDU 0.758(10) C 1 C
H12A 0.1039 0.4546 0.3425 0.057 Uiso calc PR 0.758(10) C 1 H
H12B 0.1950 0.5071 0.3437 0.057 Uiso calc PR 0.758(10) C 1 H
H12C 0.1035 0.5342 0.3853 0.057 Uiso calc PR 0.758(10) C 1 H
C13 0.1839(7) 0.5723(5) 0.5256(7) 0.024(3) Uani d PDU 0.758(10) C 1 C
H13A 0.2266 0.6055 0.5560 0.036 Uiso calc PR 0.758(10) C 1 H
H13B 0.1615 0.6001 0.4793 0.036 Uiso calc PR 0.758(10) C 1 H
C14 0.1020(9) 0.5555(9) 0.5722(8) 0.029(4) Uani d PDU 0.758(10) C 1 C
H14A 0.0709 0.6025 0.5853 0.044 Uiso calc PR 0.758(10) C 1 H
H14B 0.1234 0.5294 0.6199 0.044 Uiso calc PR 0.758(10) C 1 H
H14C 0.0576 0.5235 0.5420 0.044 Uiso calc PR 0.758(10) C 1 H
C15 0.3227(7) 0.5349(6) 0.4586(7) 0.030(3) Uani d PDU 0.758(10) C 1 C
H15A 0.2990 0.5679 0.4165 0.046 Uiso calc PR 0.758(10) C 1 H
H15B 0.3613 0.5655 0.4950 0.046 Uiso calc PR 0.758(10) C 1 H
C16 0.3848(14) 0.4755(12) 0.4248(16) 0.043(6) Uani d PDU 0.758(10) C 1 C
H16A 0.4363 0.4999 0.3992 0.065 Uiso calc PR 0.758(10) C 1 H
H16B 0.3475 0.4453 0.3869 0.065 Uiso calc PR 0.758(10) C 1 H
H16C 0.4106 0.4429 0.4665 0.065 Uiso calc PR 0.758(10) C 1 H
C17 0.2726(8) 0.4574(6) 0.5698(6) 0.031(3) Uani d PDU 0.758(10) C 1 C
H17A 0.2173 0.4363 0.5931 0.046 Uiso calc PR 0.758(10) C 1 H
H17B 0.3097 0.4153 0.5515 0.046 Uiso calc PR 0.758(10) C 1 H
C18 0.3308(11) 0.4987(10) 0.6321(8) 0.040(5) Uani d PDU 0.758(10) C 1 C
H18A 0.3488 0.4640 0.6743 0.060 Uiso calc PR 0.758(10) C 1 H
H18B 0.2939 0.5401 0.6521 0.060 Uiso calc PR 0.758(10) C 1 H
H18C 0.3875 0.5189 0.6101 0.060 Uiso calc PR 0.758(10) C 1 H
N11' 0.2544(15) 0.5085(13) 0.5030(12) 0.0208(19) Uani d PD 0.242(10) C 2 N
C11' 0.221(2) 0.5609(14) 0.4379(14) 0.027(8) Uiso d PDU 0.242(10) C 2 C
H11C 0.1838 0.6010 0.4598 0.041 Uiso calc PR 0.242(10) C 2 H
H11D 0.2764 0.5844 0.4169 0.041 Uiso calc PR 0.242(10) C 2 H
C12' 0.164(3) 0.526(2) 0.3722(19) 0.035(13) Uiso d PDU 0.242(10) C 2 C
H12D 0.1471 0.5639 0.3331 0.053 Uiso calc PR 0.242(10) C 2 H
H12E 0.1067 0.5040 0.3917 0.053 Uiso calc PR 0.242(10) C 2 H
H12F 0.2006 0.4860 0.3488 0.053 Uiso calc PR 0.242(10) C 2 H
C13' 0.1709(17) 0.4741(14) 0.5407(17) 0.020(8) Uiso d PDU 0.242(10) C 2 C
H13C 0.1364 0.4431 0.5018 0.031 Uiso calc PR 0.242(10) C 2 H
H13D 0.1950 0.4404 0.5820 0.031 Uiso calc PR 0.242(10) C 2 H
C14' 0.103(3) 0.527(2) 0.574(3) 0.015(12) Uiso d PDU 0.242(10) C 2 C
H14D 0.0528 0.4982 0.5974 0.023 Uiso calc PR 0.242(10) C 2 H
H14E 0.0754 0.5596 0.5334 0.023 Uiso calc PR 0.242(10) C 2 H
H14F 0.1354 0.5577 0.6144 0.023 Uiso calc PR 0.242(10) C 2 H
C15' 0.311(2) 0.4438(14) 0.4728(18) 0.029(9) Uiso d PDU 0.242(10) C 2 C
H15C 0.3285 0.4108 0.5166 0.043 Uiso calc PR 0.242(10) C 2 H
H15D 0.2697 0.4149 0.4367 0.043 Uiso calc PR 0.242(10) C 2 H
C16' 0.398(4) 0.463(3) 0.433(4) 0.020(14) Uiso d PDU 0.242(10) C 2 C
H16D 0.4290 0.4163 0.4171 0.030 Uiso calc PR 0.242(10) C 2 H
H16E 0.4413 0.4910 0.4681 0.030 Uiso calc PR 0.242(10) C 2 H
H16F 0.3821 0.4932 0.3867 0.030 Uiso calc PR 0.242(10) C 2 H
C17' 0.314(2) 0.5545(15) 0.5611(15) 0.028(9) Uiso d PDU 0.242(10) C 2 C
H17C 0.3643 0.5780 0.5337 0.042 Uiso calc PR 0.242(10) C 2 H
H17D 0.2744 0.5950 0.5799 0.042 Uiso calc PR 0.242(10) C 2 H
C18' 0.357(3) 0.514(3) 0.630(2) 0.021(13) Uiso d PDU 0.242(10) C 2 C
H18D 0.3925 0.5496 0.6635 0.031 Uiso calc PR 0.242(10) C 2 H
H18E 0.3992 0.4748 0.6129 0.031 Uiso calc PR 0.242(10) C 2 H
H18F 0.3074 0.4909 0.6592 0.031 Uiso calc PR 0.242(10) C 2 H
N21 0.4410(6) 0.6453(5) 0.1485(5) 0.039(2) Uani d . 1 . . N
C21 0.4977(9) 0.5827(8) 0.1876(9) 0.072(4) Uani d . 1 . . C
H21A 0.4880 0.5837 0.2432 0.108 Uiso calc R 1 . . H
H21B 0.5645 0.5918 0.1809 0.108 Uiso calc R 1 . . H
C22 0.4719(14) 0.5051(9) 0.1558(12) 0.114(7) Uani d . 1 . . C
H22A 0.5109 0.4671 0.1832 0.171 Uiso calc R 1 . . H
H22B 0.4827 0.5033 0.1004 0.171 Uiso calc R 1 . . H
H22C 0.4056 0.4950 0.1636 0.171 Uiso calc R 1 . . H
C23 0.4761(8) 0.7173(7) 0.1880(7) 0.052(3) Uani d . 1 . . C
H23A 0.4644 0.7138 0.2432 0.078 Uiso calc R 1 . . H
H23B 0.5442 0.7202 0.1838 0.078 Uiso calc R 1 . . H
C24 0.4340(10) 0.7884(6) 0.1576(7) 0.056(3) Uani d . 1 . . C
H24A 0.4617 0.8309 0.1867 0.084 Uiso calc R 1 . . H
H24B 0.3661 0.7875 0.1632 0.084 Uiso calc R 1 . . H
H24C 0.4465 0.7937 0.1027 0.084 Uiso calc R 1 . . H
C25 0.4532(8) 0.6490(7) 0.0606(6) 0.042(3) Uani d . 1 . . C
H25A 0.4303 0.6020 0.0370 0.063 Uiso calc R 1 . . H
H25B 0.4139 0.6898 0.0387 0.063 Uiso calc R 1 . . H
C26 0.5532(9) 0.6617(10) 0.0384(8) 0.077(5) Uani d . 1 . . C
H26A 0.5549 0.6633 -0.0181 0.115 Uiso calc R 1 . . H
H26B 0.5930 0.6206 0.0588 0.115 Uiso calc R 1 . . H
H26C 0.5764 0.7094 0.0603 0.115 Uiso calc R 1 . . H
C27 0.3358(7) 0.6334(6) 0.1572(6) 0.041(3) Uani d . 1 . . C
H27A 0.3020 0.6773 0.1357 0.062 Uiso calc R 1 . . H
H27B 0.3155 0.5897 0.1260 0.062 Uiso calc R 1 . . H
C28 0.3073(9) 0.6213(10) 0.2387(8) 0.081(5) Uani d . 1 . . C
H28A 0.2393 0.6138 0.2384 0.122 Uiso calc R 1 . . H
H28B 0.3248 0.6655 0.2702 0.122 Uiso calc R 1 . . H
H28C 0.3394 0.5769 0.2607 0.122 Uiso calc R 1 . . H
O1S 0.2866(8) 0.3893(10) 0.2596(7) 0.142(6) Uani d . 1 . . O
C1S 0.3187(14) 0.3101(13) 0.1578(11) 0.131(8) Uani d . 1 . . C
H1S1 0.3787 0.3032 0.1875 0.197 Uiso calc R 1 . . H
H1S2 0.3303 0.3316 0.1070 0.197 Uiso calc R 1 . . H
H1S3 0.2874 0.2614 0.1508 0.197 Uiso calc R 1 . . H
C2S 0.2586(10) 0.3612(10) 0.1999(8) 0.072(4) Uani d . 1 . . C
C3S 0.1656(9) 0.3782(9) 0.1632(8) 0.076(4) Uani d . 1 . . C
H3S1 0.1320 0.4123 0.1964 0.114 Uiso calc R 1 . . H
H3S2 0.1297 0.3316 0.1557 0.114 Uiso calc R 1 . . H
H3S3 0.1730 0.4021 0.1128 0.114 Uiso calc R 1 . . H

loop_
_atom_site_aniso_label
_atom_site_aniso_U_11
_atom_site_aniso_U_22
_atom_site_aniso_U_33
_atom_site_aniso_U_12
_atom_site_aniso_U_13
_atom_site_aniso_U_23
Mo 0.0274(5) 0.0317(5) 0.0244(5) -0.0035(4) 0.0043(4) -0.0117(4)
O 0.066(5) 0.065(5) 0.024(4) -0.009(4) -0.002(4) -0.023(4)
Cu1 0.0287(7) 0.0283(7) 0.0375(7) -0.0027(5) -0.0073(5) -0.0050(6)
Cu2 0.0329(7) 0.0294(7) 0.0502(8) -0.0013(6) 0.0020(6) 0.0017(6)
Cu3 0.0256(6) 0.0246(6) 0.0328(7) 0.0023(5) 0.0078(5) -0.0008(5)
Cl1 0.0328(7) 0.0376(8) 0.0324(7) -0.0103(5) -0.0026(5) -0.0030(5)
Cl2 0.0457(10) 0.0283(8) 0.0702(12) 0.0044(6) 0.0011(7) 0.0082(7)
Cl3 0.0352(7) 0.0435(8) 0.0308(7) 0.0125(5) 0.0052(5) 0.0025(5)
Br1 0.0328(7) 0.0376(8) 0.0324(7) -0.0103(5) -0.0026(5) -0.0030(5)
Br2 0.0457(10) 0.0283(8) 0.0702(12) 0.0044(6) 0.0011(7) 0.0082(7)
Br3 0.0352(7) 0.0435(8) 0.0308(7) 0.0125(5) 0.0052(5) 0.0025(5)
Br4 0.0409(6) 0.0462(6) 0.0331(6) 0.0051(5) -0.0097(5) 0.0016(5)
S1 0.0266(13) 0.0301(14) 0.0547(18) 0.0034(11) 0.0091(12) -0.0100(13)
S2 0.0261(13) 0.0259(13) 0.0454(16) -0.0042(11) 0.0031(11) -0.0037(12)
S3 0.0271(12) 0.0291(13) 0.0250(13) -0.0022(11) 0.0037(10) 0.0012(10)
N1 0.031(5) 0.033(7) 0.027(5) -0.005(5) 0.012(4) 0.001(5)
C1 0.043(10) 0.043(10) 0.039(9) -0.012(8) 0.010(8) 0.003(8)
C2 0.13(2) 0.032(13) 0.039(14) -0.007(13) 0.012(12) 0.015(9)
C3 0.031(10) 0.056(12) 0.105(16) 0.003(9) 0.026(10) 0.006(11)
C4 0.11(2) 0.065(16) 0.15(2) 0.030(15) 0.102(18) -0.011(14)
C5 0.060(11) 0.036(9) 0.027(9) -0.009(8) 0.009(8) -0.009(7)
C6 0.070(17) 0.034(11) 0.071(15) -0.018(11) -0.016(13) 0.013(11)
C7 0.081(11) 0.032(9) 0.026(9) 0.004(8) -0.012(8) -0.009(7)
C8 0.049(13) 0.11(2) 0.085(19) 0.008(12) -0.031(13) 0.018(17)
N1' 0.031(5) 0.033(7) 0.027(5) -0.005(5) 0.012(4) 0.001(5)
N11 0.026(5) 0.016(4) 0.020(4) -0.002(4) -0.001(4) 0.002(3)
C11 0.020(6) 0.029(7) 0.029(7) -0.013(5) 0.006(5) -0.003(5)
C12 0.033(8) 0.036(9) 0.045(8) -0.001(7) -0.001(7) 0.004(7)
C13 0.023(6) 0.016(6) 0.033(7) 0.003(5) -0.004(5) -0.003(5)
C14 0.026(7) 0.028(10) 0.034(8) 0.001(7) -0.001(5) -0.005(8)
C15 0.024(7) 0.031(7) 0.036(7) -0.002(5) 0.007(6) 0.007(6)
C16 0.024(9) 0.047(11) 0.060(13) 0.006(8) 0.011(9) -0.002(10)
C17 0.032(7) 0.033(7) 0.027(7) -0.001(6) 0.004(6) 0.009(5)
C18 0.020(9) 0.042(10) 0.057(10) -0.009(8) -0.008(7) 0.007(7)
N11' 0.026(5) 0.016(4) 0.020(4) -0.002(4) -0.001(4) 0.002(3)
N21 0.027(5) 0.049(6) 0.039(5) 0.005(4) -0.008(4) 0.015(4)
C21 0.041(7) 0.075(10) 0.098(12) 0.024(7) -0.010(7) 0.040(9)
C22 0.119(16) 0.067(12) 0.153(19) 0.045(11) -0.025(13) 0.040(12)
C23 0.040(7) 0.085(10) 0.028(6) -0.018(7) -0.010(5) 0.006(6)
C24 0.075(9) 0.040(7) 0.051(8) -0.017(7) -0.011(7) -0.002(6)
C25 0.045(7) 0.055(7) 0.026(6) 0.016(6) 0.005(5) -0.001(5)
C26 0.047(8) 0.117(13) 0.067(10) 0.032(9) 0.016(7) 0.017(9)
C27 0.029(6) 0.050(7) 0.044(7) 0.002(5) -0.005(5) 0.021(5)
C28 0.037(7) 0.143(15) 0.064(9) -0.013(8) 0.005(6) 0.051(9)
O1S 0.081(8) 0.261(18) 0.081(8) 0.028(10) -0.023(7) -0.086(10)
C1S 0.102(15) 0.19(2) 0.097(14) 0.057(16) 0.004(12) -0.033(15)
C2S 0.051(8) 0.120(13) 0.044(8) 0.003(9) 0.000(7) -0.009(8)
C3S 0.054(9) 0.112(13) 0.062(9) 0.004(9) 0.012(7) -0.002(9)

loop_
_atom_type_symbol
_atom_type_description
_atom_type_scat_dispersion_real
_atom_type_scat_dispersion_imag
_atom_type_scat_source
C C 0.0033 0.0016 'International Tables Vol C Tables 4.2.6.8 and 6.1.1.4'
H H 0.0000 0.0000 'International Tables Vol C Tables 4.2.6.8 and 6.1.1.4'
N N 0.0061 0.0033 'International Tables Vol C Tables 4.2.6.8 and 6.1.1.4'
S S 0.1246 0.1234 'International Tables Vol C Tables 4.2.6.8 and 6.1.1.4'
Cu Cu 0.3201 1.2651 'International Tables Vol C Tables 4.2.6.8 and 6.1.1.4'
Mo Mo -1.6832 0.6857 'International Tables Vol C Tables 4.2.6.8 and 6.1.1.4'
Cl Cl 0.1484 0.1585 'International Tables Vol C Tables 4.2.6.8 and 6.1.1.4'
O O 0.0106 0.0060 'International Tables Vol C Tables 4.2.6.8 and 6.1.1.4'
Br Br -0.2901 2.4595 'International Tables Vol C Tables 4.2.6.8 and 6.1.1.4'

loop_
_geom_angle_atom_site_label_1
_geom_angle_atom_site_label_2
_geom_angle_atom_site_label_3
_geom_angle
_geom_angle_publ_flag
O Mo S1 111.7(3) yes
O Mo S2 111.8(3) yes
O Mo S3 109.8(3) yes
S1 Mo S2 107.39(10) yes
S1 Mo S3 107.37(10) yes
S2 Mo S3 108.59(9) yes
Br1 Cu1 S1 118.66(9) yes
Br1 Cu1 S3 126.61(9) yes
S1 Cu1 S3 107.09(10) yes
Br2 Cu2 S1 118.94(10) yes
Br2 Cu2 S2 130.27(9) yes
S1 Cu2 S2 109.20(11) yes
Br3 Cu3 Br4 108.94(6) yes
Br3 Cu3 S2 120.86(8) yes
Br3 Cu3 S3 116.79(8) yes
Br4 Cu3 S2 102.93(8) yes
Br4 Cu3 S3 97.68(7) yes
S2 Cu3 S3 106.29(10) yes
Mo S1 Cu1 72.32(8) yes
Mo S1 Cu2 71.87(8) yes
Cu1 S1 Cu2 101.22(11) yes
Mo S2 Cu2 71.54(8) yes
Mo S2 Cu3 71.87(8) yes
Cu2 S2 Cu3 99.41(10) yes
Mo S3 Cu1 72.14(8) yes
Mo S3 Cu3 71.94(8) yes
Cu1 S3 Cu3 92.54(9) yes
C1 N1 C3 110.4(11) ?
C1 N1 C5 109.1(10) ?
C1 N1 C7 108.0(11) ?
C3 N1 C5 110.0(11) ?
C3 N1 C7 108.7(12) ?
C5 N1 C7 110.6(10) ?
N1 C1 H1A 108.6 ?
N1 C1 H1B 108.6 ?
N1 C1 C2 114.7(14) ?
H1A C1 H1B 107.6 ?
H1A C1 C2 108.6 ?
H1B C1 C2 108.6 ?
C1 C2 H2A 109.5 ?
C1 C2 H2B 109.5 ?
C1 C2 H2C 109.5 ?
H2A C2 H2B 109.5 ?
H2A C2 H2C 109.5 ?
H2B C2 H2C 109.5 ?
N1 C3 H3A 108.8 ?
N1 C3 H3B 108.8 ?
N1 C3 C4 113.7(13) ?
H3A C3 H3B 107.7 ?
H3A C3 C4 108.8 ?
H3B C3 C4 108.8 ?
C3 C4 H4A 109.5 ?
C3 C4 H4B 109.5 ?
C3 C4 H4C 109.5 ?
H4A C4 H4B 109.5 ?
H4A C4 H4C 109.5 ?
H4B C4 H4C 109.5 ?
N1 C5 H5A 108.1 ?
N1 C5 H5B 108.1 ?
N1 C5 C6 116.9(13) ?
H5A C5 H5B 107.3 ?
H5A C5 C6 108.1 ?
H5B C5 C6 108.1 ?
C5 C6 H6A 109.5 ?
C5 C6 H6B 109.5 ?
C5 C6 H6C 109.5 ?
H6A C6 H6B 109.5 ?
H6A C6 H6C 109.5 ?
H6B C6 H6C 109.5 ?
N1 C7 H7A 108.3 ?
N1 C7 H7B 108.3 ?
N1 C7 C8 115.8(14) ?
H7A C7 H7B 107.4 ?
H7A C7 C8 108.3 ?
H7B C7 C8 108.3 ?
C7 C8 H8A 109.5 ?
C7 C8 H8B 109.5 ?
C7 C8 H8C 109.5 ?
H8A C8 H8B 109.5 ?
H8A C8 H8C 109.5 ?
H8B C8 H8C 109.5 ?
C1' N1' C3' 110.6(14) ?
C1' N1' C5' 110.8(15) ?
C1' N1' C7' 108.2(14) ?
C3' N1' C5' 107.6(14) ?
C3' N1' C7' 110.2(15) ?
C5' N1' C7' 109.5(14) ?
N1' C1' H1'1 108.2 ?
N1' C1' H1'2 108.2 ?
N1' C1' C2' 116.4(19) ?
H1'1 C1' H1'2 107.3 ?
H1'1 C1' C2' 108.2 ?
H1'2 C1' C2' 108.2 ?
C1' C2' H2'1 109.5 ?
C1' C2' H2'2 109.5 ?
C1' C2' H2'3 109.5 ?
H2'1 C2' H2'2 109.5 ?
H2'1 C2' H2'3 109.5 ?
H2'2 C2' H2'3 109.5 ?
N1' C3' H3'1 108.6 ?
N1' C3' H3'2 108.6 ?
N1' C3' C4' 114.6(18) ?
H3'1 C3' H3'2 107.6 ?
H3'1 C3' C4' 108.6 ?
H3'2 C3' C4' 108.6 ?
C3' C4' H4'1 109.5 ?
C3' C4' H4'2 109.5 ?
C3' C4' H4'3 109.5 ?
H4'1 C4' H4'2 109.5 ?
H4'1 C4' H4'3 109.5 ?
H4'2 C4' H4'3 109.5 ?
N1' C5' H5'1 108.0 ?
N1' C5' H5'2 108.0 ?
N1' C5' C6' 117.1(18) ?
H5'1 C5' H5'2 107.3 ?
H5'1 C5' C6' 108.0 ?
H5'2 C5' C6' 108.0 ?
C5' C6' H6'1 109.5 ?
C5' C6' H6'2 109.5 ?
C5' C6' H6'3 109.5 ?
H6'1 C6' H6'2 109.5 ?
H6'1 C6' H6'3 109.5 ?
H6'2 C6' H6'3 109.5 ?
N1' C7' H7'1 107.7 ?
N1' C7' H7'2 107.7 ?
N1' C7' C8' 118(2) ?
H7'1 C7' H7'2 107.1 ?
H7'1 C7' C8' 107.7 ?
H7'2 C7' C8' 107.7 ?
C7' C8' H8'1 109.5 ?
C7' C8' H8'2 109.5 ?
C7' C8' H8'3 109.5 ?
H8'1 C8' H8'2 109.5 ?
H8'1 C8' H8'3 109.5 ?
H8'2 C8' H8'3 109.5 ?
C11 N11 C13 110.8(8) ?
C11 N11 C15 111.3(8) ?
C11 N11 C17 106.4(8) ?
C13 N11 C15 107.0(8) ?
C13 N11 C17 110.6(8) ?
C15 N11 C17 110.8(8) ?
N11 C11 H11A 108.7 ?
N11 C11 H11B 108.7 ?
N11 C11 C12 114.1(9) ?
H11A C11 H11B 107.6 ?
H11A C11 C12 108.7 ?
H11B C11 C12 108.7 ?
C11 C12 H12A 109.5 ?
C11 C12 H12B 109.5 ?
C11 C12 H12C 109.5 ?
H12A C12 H12B 109.5 ?
H12A C12 H12C 109.5 ?
H12B C12 H12C 109.5 ?
N11 C13 H13A 108.3 ?
N11 C13 H13B 108.3 ?
N11 C13 C14 115.9(9) ?
H13A C13 H13B 107.4 ?
H13A C13 C14 108.3 ?
H13B C13 C14 108.3 ?
C13 C14 H14A 109.5 ?
C13 C14 H14B 109.5 ?
C13 C14 H14C 109.5 ?
H14A C14 H14B 109.5 ?
H14A C14 H14C 109.5 ?
H14B C14 H14C 109.5 ?
N11 C15 H15A 108.5 ?
N11 C15 H15B 108.5 ?
N11 C15 C16 115.1(10) ?
H15A C15 H15B 107.5 ?
H15A C15 C16 108.5 ?
H15B C15 C16 108.5 ?
C15 C16 H16A 109.5 ?
C15 C16 H16B 109.5 ?
C15 C16 H16C 109.5 ?
H16A C16 H16B 109.5 ?
H16A C16 H16C 109.5 ?
H16B C16 H16C 109.5 ?
N11 C17 H17A 108.5 ?
N11 C17 H17B 108.5 ?
N11 C17 C18 115.3(9) ?
H17A C17 H17B 107.5 ?
H17A C17 C18 108.5 ?
H17B C17 C18 108.5 ?
C17 C18 H18A 109.5 ?
C17 C18 H18B 109.5 ?
C17 C18 H18C 109.5 ?
H18A C18 H18B 109.5 ?
H18A C18 H18C 109.5 ?
H18B C18 H18C 109.5 ?
C11' N11' C13' 110.3(15) ?
C11' N11' C15' 111.2(16) ?
C11' N11' C17' 107.4(15) ?
C13' N11' C15' 106.6(15) ?
C13' N11' C17' 110.8(16) ?
C15' N11' C17' 110.5(15) ?
N11' C11' H11C 108.3 ?
N11' C11' H11D 108.3 ?
N11' C11' C12' 116.1(18) ?
H11C C11' H11D 107.4 ?
H11C C11' C12' 108.3 ?
H11D C11' C12' 108.3 ?
C11' C12' H12D 109.5 ?
C11' C12' H12E 109.5 ?
C11' C12' H12F 109.5 ?
H12D C12' H12E 109.5 ?
H12D C12' H12F 109.5 ?
H12E C12' H12F 109.5 ?
N11' C13' H13C 108.0 ?
N11' C13' H13D 108.0 ?
N11' C13' C14' 117.1(18) ?
H13C C13' H13D 107.3 ?
H13C C13' C14' 108.0 ?
H13D C13' C14' 108.0 ?
C13' C14' H14D 109.5 ?
C13' C14' H14E 109.5 ?
C13' C14' H14F 109.5 ?
H14D C14' H14E 109.5 ?
H14D C14' H14F 109.5 ?
H14E C14' H14F 109.5 ?
N11' C15' H15C 107.9 ?
N11' C15' H15D 107.9 ?
N11' C15' C16' 117(2) ?
H15C C15' H15D 107.2 ?
H15C C15' C16' 107.9 ?
H15D C15' C16' 107.9 ?
C15' C16' H16D 109.5 ?
C15' C16' H16E 109.5 ?
C15' C16' H16F 109.5 ?
H16D C16' H16E 109.5 ?
H16D C16' H16F 109.5 ?
H16E C16' H16F 109.5 ?
N11' C17' H17C 108.0 ?
N11' C17' H17D 108.0 ?
N11' C17' C18' 117.2(19) ?
H17C C17' H17D 107.2 ?
H17C C17' C18' 108.0 ?
H17D C17' C18' 108.0 ?
C17' C18' H18D 109.5 ?
C17' C18' H18E 109.5 ?
C17' C18' H18F 109.5 ?
H18D C18' H18E 109.5 ?
H18D C18' H18F 109.5 ?
H18E C18' H18F 109.5 ?
C21 N21 C23 105.4(9) ?
C21 N21 C25 112.7(10) ?
C21 N21 C27 110.9(9) ?
C23 N21 C25 110.6(9) ?
C23 N21 C27 111.8(9) ?
C25 N21 C27 105.6(7) ?
N21 C21 H21A 108.9 ?
N21 C21 H21B 108.9 ?
N21 C21 C22 113.2(11) ?
H21A C21 H21B 107.8 ?
H21A C21 C22 108.9 ?
H21B C21 C22 108.9 ?
C21 C22 H22A 109.5 ?
C21 C22 H22B 109.5 ?
C21 C22 H22C 109.5 ?
H22A C22 H22B 109.5 ?
H22A C22 H22C 109.5 ?
H22B C22 H22C 109.5 ?
N21 C23 H23A 108.2 ?
N21 C23 H23B 108.2 ?
N21 C23 C24 116.3(9) ?
H23A C23 H23B 107.4 ?
H23A C23 C24 108.2 ?
H23B C23 C24 108.2 ?
C23 C24 H24A 109.5 ?
C23 C24 H24B 109.5 ?
C23 C24 H24C 109.5 ?
H24A C24 H24B 109.5 ?
H24A C24 H24C 109.5 ?
H24B C24 H24C 109.5 ?
N21 C25 H25A 108.6 ?
N21 C25 H25B 108.6 ?
N21 C25 C26 114.6(9) ?
H25A C25 H25B 107.6 ?
H25A C25 C26 108.6 ?
H25B C25 C26 108.6 ?
C25 C26 H26A 109.5 ?
C25 C26 H26B 109.5 ?
C25 C26 H26C 109.5 ?
H26A C26 H26B 109.5 ?
H26A C26 H26C 109.5 ?
H26B C26 H26C 109.5 ?
N21 C27 H27A 108.4 ?
N21 C27 H27B 108.4 ?
N21 C27 C28 115.4(9) ?
H27A C27 H27B 107.5 ?
H27A C27 C28 108.4 ?
H27B C27 C28 108.4 ?
C27 C28 H28A 109.5 ?
C27 C28 H28B 109.5 ?
C27 C28 H28C 109.5 ?
H28A C28 H28B 109.5 ?
H28A C28 H28C 109.5 ?
H28B C28 H28C 109.5 ?
H1S1 C1S H1S2 109.5 ?
H1S1 C1S H1S3 109.5 ?
H1S1 C1S C2S 109.5 ?
H1S2 C1S H1S3 109.5 ?
H1S2 C1S C2S 109.5 ?
H1S3 C1S C2S 109.5 ?
O1S C2S C1S 120.7(15) ?
O1S C2S C3S 122.4(14) ?
C1S C2S C3S 116.8(13) ?
C2S C3S H3S1 109.5 ?
C2S C3S H3S2 109.5 ?
C2S C3S H3S3 109.5 ?
H3S1 C3S H3S2 109.5 ?
H3S1 C3S H3S3 109.5 ?
H3S2 C3S H3S3 109.5 ?

loop_
_geom_bond_atom_site_label_1
_geom_bond_atom_site_label_2
_geom_bond_distance
_geom_bond_publ_flag
Mo O 1.708(6) yes
Mo Cu1 2.6728(14) yes
Mo Cu2 2.6461(16) yes
Mo Cu3 2.6869(14) yes
Mo S1 2.266(3) yes
Mo S2 2.278(3) yes
Mo S3 2.265(3) yes
Cu1 Br1 2.3130(16) yes
Cu1 S1 2.264(3) yes
Cu1 S3 2.275(3) yes
Cu2 Br2 2.2822(19) yes
Cu2 S1 2.243(3) yes
Cu2 S2 2.249(3) yes
Cu3 Br3 2.3432(16) yes
Cu3 Br4 2.6035(15) yes
Cu3 S2 2.300(3) yes
Cu3 S3 2.309(3) yes
N1 C1 1.514(12) ?
N1 C3 1.511(12) ?
N1 C5 1.509(12) ?
N1 C7 1.517(12) ?
C1 H1A 0.980 ?
C1 H1B 0.980 ?
C1 C2 1.500(15) ?
C2 H2A 0.980 ?
C2 H2B 0.980 ?
C2 H2C 0.980 ?
C3 H3A 0.980 ?
C3 H3B 0.980 ?
C3 C4 1.512(15) ?
C4 H4A 0.980 ?
C4 H4B 0.980 ?
C4 H4C 0.980 ?
C5 H5A 0.980 ?
C5 H5B 0.980 ?
C5 C6 1.505(14) ?
C6 H6A 0.980 ?
C6 H6B 0.980 ?
C6 H6C 0.980 ?
C7 H7A 0.980 ?
C7 H7B 0.980 ?
C7 C8 1.509(15) ?
C8 H8A 0.980 ?
C8 H8B 0.980 ?
C8 H8C 0.980 ?
N1' C1' 1.514(13) ?
N1' C3' 1.517(13) ?
N1' C5' 1.516(13) ?
N1' C7' 1.511(13) ?
C1' H1'1 0.980 ?
C1' H1'2 0.980 ?
C1' C2' 1.503(16) ?
C2' H2'1 0.980 ?
C2' H2'2 0.980 ?
C2' H2'3 0.980 ?
C3' H3'1 0.980 ?
C3' H3'2 0.980 ?
C3' C4' 1.504(15) ?
C4' H4'1 0.980 ?
C4' H4'2 0.980 ?
C4' H4'3 0.980 ?
C5' H5'1 0.980 ?
C5' H5'2 0.980 ?
C5' C6' 1.500(15) ?
C6' H6'1 0.980 ?
C6' H6'2 0.980 ?
C6' H6'3 0.980 ?
C7' H7'1 0.980 ?
C7' H7'2 0.980 ?
C7' C8' 1.499(16) ?
C8' H8'1 0.980 ?
C8' H8'2 0.980 ?
C8' H8'3 0.980 ?
N11 C11 1.520(10) ?
N11 C13 1.520(10) ?
N11 C15 1.518(10) ?
N11 C17 1.523(10) ?
C11 H11A 0.980 ?
C11 H11B 0.980 ?
C11 C12 1.510(12) ?
C12 H12A 0.980 ?
C12 H12B 0.980 ?
C12 H12C 0.980 ?
C13 H13A 0.980 ?
C13 H13B 0.980 ?
C13 C14 1.486(12) ?
C14 H14A 0.980 ?
C14 H14B 0.980 ?
C14 H14C 0.980 ?
C15 H15A 0.980 ?
C15 H15B 0.980 ?
C15 C16 1.517(14) ?
C16 H16A 0.980 ?
C16 H16B 0.980 ?
C16 H16C 0.980 ?
C17 H17A 0.980 ?
C17 H17B 0.980 ?
C17 C18 1.513(13) ?
C18 H18A 0.980 ?
C18 H18B 0.980 ?
C18 H18C 0.980 ?
N11' C11' 1.517(13) ?
N11' C13' 1.518(13) ?
N11' C15' 1.515(13) ?
N11' C17' 1.516(13) ?
C11' H11C 0.980 ?
C11' H11D 0.980 ?
C11' C12' 1.498(15) ?
C12' H12D 0.980 ?
C12' H12E 0.980 ?
C12' H12F 0.980 ?
C13' H13C 0.980 ?
C13' H13D 0.980 ?
C13' C14' 1.496(15) ?
C14' H14D 0.980 ?
C14' H14E 0.980 ?
C14' H14F 0.980 ?
C15' H15C 0.980 ?
C15' H15D 0.980 ?
C15' C16' 1.500(16) ?
C16' H16D 0.980 ?
C16' H16E 0.980 ?
C16' H16F 0.980 ?
C17' H17C 0.980 ?
C17' H17D 0.980 ?
C17' C18' 1.498(16) ?
C18' H18D 0.980 ?
C18' H18E 0.980 ?
C18' H18F 0.980 ?
N21 C21 1.513(14) ?
N21 C23 1.524(15) ?
N21 C25 1.540(13) ?
N21 C27 1.532(13) ?
C21 H21A 0.980 ?
C21 H21B 0.980 ?
C21 C22 1.52(2) ?
C22 H22A 0.980 ?
C22 H22B 0.980 ?
C22 H22C 0.980 ?
C23 H23A 0.980 ?
C23 H23B 0.980 ?
C23 C24 1.484(17) ?
C24 H24A 0.980 ?
C24 H24B 0.980 ?
C24 H24C 0.980 ?
C25 H25A 0.980 ?
C25 H25B 0.980 ?
C25 C26 1.515(16) ?
C26 H26A 0.980 ?
C26 H26B 0.980 ?
C26 H26C 0.980 ?
C27 H27A 0.980 ?
C27 H27B 0.980 ?
C27 C28 1.504(16) ?
C28 H28A 0.980 ?
C28 H28B 0.980 ?
C28 H28C 0.980 ?
O1S C2S 1.196(16) ?
C1S H1S1 0.980 ?
C1S H1S2 0.980 ?
C1S H1S3 0.980 ?
C1S C2S 1.47(2) ?
C2S C3S 1.471(18) ?
C3S H3S1 0.980 ?
C3S H3S2 0.980 ?
C3S H3S3 0.980 ?

loop_
_geom_torsion_atom_site_label_1
_geom_torsion_atom_site_label_2
_geom_torsion_atom_site_label_3
_geom_torsion_atom_site_label_4
_geom_torsion
Br2 Cu2 S1 Mo 167.03(8)
Br2 Cu2 S1 Cu1 -125.97(10)
S2 Cu2 S1 Mo -0.06(11)
S2 Cu2 S1 Cu1 66.94(13)
Br1 Cu1 S1 Mo -159.55(8)
Br1 Cu1 S1 Cu2 133.79(9)
S3 Cu1 S1 Mo -8.01(10)
S3 Cu1 S1 Cu2 -74.67(13)
O Mo S1 Cu1 128.5(3)
O Mo S1 Cu2 -122.9(3)
S2 Mo S1 Cu1 -108.56(9)
S2 Mo S1 Cu2 0.06(10)
S3 Mo S1 Cu1 8.06(10)
S3 Mo S1 Cu2 116.68(9)
Br2 Cu2 S2 Mo -165.09(10)
Br2 Cu2 S2 Cu3 127.73(11)
S1 Cu2 S2 Mo 0.06(10)
S1 Cu2 S2 Cu3 -67.12(13)
O Mo S2 Cu2 122.8(3)
O Mo S2 Cu3 -130.3(3)
S1 Mo S2 Cu2 -0.06(10)
S1 Mo S2 Cu3 106.84(9)
S3 Mo S2 Cu2 -115.87(9)
S3 Mo S2 Cu3 -8.98(10)
Br3 Cu3 S2 Mo 144.89(8)
Br3 Cu3 S2 Cu2 -148.19(8)
Br4 Cu3 S2 Mo -93.43(7)
Br4 Cu3 S2 Cu2 -26.51(11)
S3 Cu3 S2 Mo 8.69(10)
S3 Cu3 S2 Cu2 75.61(12)
O Mo S3 Cu1 -129.7(3)
O Mo S3 Cu3 131.5(3)
S1 Mo S3 Cu1 -8.03(10)
S1 Mo S3 Cu3 -106.89(10)
S2 Mo S3 Cu1 107.80(9)
S2 Mo S3 Cu3 8.94(10)
Br1 Cu1 S3 Mo 156.63(8)
Br1 Cu1 S3 Cu3 -133.27(9)
S1 Cu1 S3 Mo 8.03(10)
S1 Cu1 S3 Cu3 78.13(11)
Br3 Cu3 S3 Mo -147.01(7)
Br3 Cu3 S3 Cu1 142.71(8)
Br4 Cu3 S3 Mo 97.21(6)
Br4 Cu3 S3 Cu1 26.93(8)
S2 Cu3 S3 Mo -8.74(10)
S2 Cu3 S3 Cu1 -79.02(11)
C3 N1 C1 C2 -50(2)
C5 N1 C1 C2 71(2)
C7 N1 C1 C2 -169(2)
C1 N1 C3 C4 -57(2)
C5 N1 C3 C4 -177.6(17)
C7 N1 C3 C4 61(2)
C1 N1 C5 C6 170.7(16)
C3 N1 C5 C6 -68(2)
C7 N1 C5 C6 52(2)
C1 N1 C7 C8 -69(3)
C3 N1 C7 C8 172(3)
C5 N1 C7 C8 51(3)
C3' N1' C1' C2' 58(4)
C5' N1' C1' C2' 177(4)
C7' N1' C1' C2' -63(4)
C1' N1' C3' C4' 52(3)
C5' N1' C3' C4' -69(3)
C7' N1' C3' C4' 171(3)
C1' N1' C5' C6' 72(3)
C3' N1' C5' C6' -167(3)
C7' N1' C5' C6' -47(3)
C1' N1' C7' C8' 180(4)
C3' N1' C7' C8' 59(5)
C5' N1' C7' C8' -59(5)
C13 N11 C11 C12 61.8(12)
C15 N11 C11 C12 -57.1(12)
C17 N11 C11 C12 -177.9(10)
C11 N11 C13 C14 62.2(13)
C15 N11 C13 C14 -176.3(11)
C17 N11 C13 C14 -55.6(13)
C11 N11 C15 C16 -55.9(17)
C13 N11 C15 C16 -177.0(15)
C17 N11 C15 C16 62.3(17)
C11 N11 C17 C18 -177.0(11)
C13 N11 C17 C18 -56.6(14)
C15 N11 C17 C18 61.9(14)
C13' N11' C11' C12' -61(3)
C15' N11' C11' C12' 57(3)
C17' N11' C11' C12' 178(3)
C11' N11' C13' C14' -58(3)
C15' N11' C13' C14' -179(3)
C17' N11' C13' C14' 61(3)
C11' N11' C15' C16' 60(4)
C13' N11' C15' C16' -180(4)
C17' N11' C15' C16' -59(4)
C11' N11' C17' C18' -178(3)
C13' N11' C17' C18' 61(3)
C15' N11' C17' C18' -57(4)
C23 N21 C21 C22 179.6(13)
C25 N21 C21 C22 -59.6(16)
C27 N21 C21 C22 58.5(16)
C21 N21 C23 C24 177.4(11)
C25 N21 C23 C24 55.3(13)
C27 N21 C23 C24 -62.0(13)
C21 N21 C25 C26 -59.5(14)
C23 N21 C25 C26 58.2(13)
C27 N21 C25 C26 179.3(11)
C21 N21 C27 C28 52.7(15)
C23 N21 C27 C28 -64.6(13)
C25 N21 C27 C28 175.1(11)
